data_7219532
loop_
_publ_author_name
'Gholivand, K.'
'Gholami, A.'
'Ebrahimi, A. A. V.'
'Abolghasemi, S. T.'
'Esrafili, M. D.'
'Fadaei, F. T.'
'Schenk, K. J.'

_publ_section_title
;
 Triphenyltin(iv) adducts of diphosphoryl ligands: structural, electronic
 and energy aspects from X-ray crystallography and theoretical
 calculations
;
_journal_issue 23
_journal_name_full 'RSC Adv.'
_journal_page_first 17482
_journal_paper_doi 10.1039/C4RA12925C
_journal_volume 5
_journal_year 2015
_chemical_formula_moiety 'C64 H58 Cl2 N2 O2 P2 Sn2'
_chemical_formula_sum 'C64 H58 Cl2 N2 O2 P2 Sn2'
_chemical_formula_weight 1257.34
_chemical_name_systematic
; 
 ? 
;
_space_group_IT_number 2
_symmetry_cell_setting triclinic
_symmetry_space_group_name_Hall '-P 1'
_symmetry_space_group_name_H-M 'P -1'
_atom_sites_solution_hydrogens geom
_atom_sites_solution_primary direct
_atom_sites_solution_secondary difmap
_audit_creation_method SHELXL-97
_audit_update_record
;
2014-04-22 deposited with the CCDC.
2015-01-28 downloaded from the CCDC.
;
_cell_angle_alpha 65.7630(10)
_cell_angle_beta 83.3280(10)
_cell_angle_gamma 74.3130(10)
_cell_formula_units_Z 1
_cell_length_a 10.5009(4)
_cell_length_b 11.9976(5)
_cell_length_c 12.6149(5)
_cell_measurement_reflns_used 9794
_cell_measurement_temperature 100(2)
_cell_measurement_theta_max 32.20
_cell_measurement_theta_min 2.50
_cell_volume 1395.20(10)
_computing_cell_refinement 'APEX2 (Bruker, 2005)'
_computing_data_collection 'APEX2 (Bruker, 2005)'
_computing_data_reduction 'APEX2 (Bruker, 2005)'
_computing_molecular_graphics 'SHELXTL ver. 5.1 (Sheldrick, 1998)'
_computing_publication_material 'SHELXTL ver. 5.1 (Sheldrick, 1998)'
_computing_structure_refinement 'SHELXTL ver. 5.1 (Sheldrick, 1998)'
_computing_structure_solution 'SHELXTL ver. 5.1 (Sheldrick, 1998)'
_diffrn_ambient_temperature 100(2)
_diffrn_measured_fraction_theta_full 0.999
_diffrn_measured_fraction_theta_max 0.999
_diffrn_measurement_device_type 'Bruker SMART APEX2 CCD area detector'
_diffrn_measurement_method 'phi and omega scans'
_diffrn_radiation_monochromator graphite
_diffrn_radiation_source 'fine-focus sealed tube'
_diffrn_radiation_type MoK\a
_diffrn_radiation_wavelength 0.71073
_diffrn_reflns_av_R_equivalents 0.0224
_diffrn_reflns_av_sigmaI/netI 0.0159
_diffrn_reflns_limit_h_max 15
_diffrn_reflns_limit_h_min -15
_diffrn_reflns_limit_k_max 17
_diffrn_reflns_limit_k_min -17
_diffrn_reflns_limit_l_max 18
_diffrn_reflns_limit_l_min -18
_diffrn_reflns_number 48407
_diffrn_reflns_theta_full 32.00
_diffrn_reflns_theta_max 32.00
_diffrn_reflns_theta_min 2.01
_exptl_absorpt_coefficient_mu 1.095
_exptl_absorpt_correction_T_max 0.849
_exptl_absorpt_correction_T_min 0.728
_exptl_absorpt_correction_type multi-scan
_exptl_absorpt_process_details 'APEX2 (Bruker, 2005)'
_exptl_crystal_colour colorless
_exptl_crystal_density_diffrn 1.496
_exptl_crystal_density_method 'not measured'
_exptl_crystal_description prizm
_exptl_crystal_F_000 636
_exptl_crystal_size_max 0.23
_exptl_crystal_size_mid 0.18
_exptl_crystal_size_min 0.15
_refine_diff_density_max 0.598
_refine_diff_density_min -0.399
_refine_diff_density_rms 0.059
_refine_ls_extinction_method none
_refine_ls_goodness_of_fit_ref 1.038
_refine_ls_hydrogen_treatment constr
_refine_ls_matrix_type full
_refine_ls_number_parameters 334
_refine_ls_number_reflns 9670
_refine_ls_number_restraints 0
_refine_ls_restrained_S_all 1.038
_refine_ls_R_factor_all 0.0191
_refine_ls_R_factor_gt 0.0171
_refine_ls_shift/su_max 0.002
_refine_ls_shift/su_mean 0.000
_refine_ls_structure_factor_coef Fsqd
_refine_ls_weighting_details 'calc w=1/[\s^2^(Fo^2^)+(0.0211P)^2^+0.5711P] where P=(Fo^2^+2Fc^2^)/3'
_refine_ls_weighting_scheme calc
_refine_ls_wR_factor_gt 0.0432
_refine_ls_wR_factor_ref 0.0445
_reflns_number_gt 9102
_reflns_number_total 9670
_reflns_threshold_expression I>2\s(I)
_cod_data_source_file c4ra12925c2.cif
_cod_data_source_block e8
_cod_depositor_comments
;
The following automatic conversions were performed:

'_symmetry_cell_setting' value 'Triclinic' changed to 'triclinic'
according to
/usr/data/users/saulius/crontab/automatic-downloads/rss-feeds/RSC/lib/dictionaries/cif_core.dic
dictionary named 'cif_core.dic' version 2.4.2 from 2011-04-26.

Automatic conversion script
Id: cif_fix_values 3008 2015-01-20 13:52:24Z robertas 
;
_cod_original_cell_volume 1395.21(10)
_cod_database_code 7219532

loop_
_symmetry_equiv_pos_as_xyz
'x, y, z'
'-x, -y, -z'

loop_
_atom_site_label
_atom_site_type_symbol
_atom_site_fract_x
_atom_site_fract_y
_atom_site_fract_z
_atom_site_U_iso_or_equiv
_atom_site_adp_type
_atom_site_occupancy
_atom_site_symmetry_multiplicity
_atom_site_calc_flag
_atom_site_refinement_flags
Sn1 Sn 0.804581(6) 0.482392(6) 0.806220(5) 0.01119(2) Uani 1 1 d .
Cl1 Cl 0.83079(2) 0.65861(2) 0.85330(2) 0.01693(4) Uani 1 1 d .
P1 P 0.82521(2) 0.17722(2) 0.78761(2) 0.01152(4) Uani 1 1 d .
O1 O 0.77670(7) 0.31373(7) 0.76889(6) 0.01506(13) Uani 1 1 d .
N1 N 0.91856(8) 0.08075(8) 0.90221(7) 0.01349(14) Uani 1 1 d .
C1 C 0.66098(10) 0.59883(9) 0.67229(8) 0.01341(16) Uani 1 1 d .
C2 C 0.65784(11) 0.72704(10) 0.61317(9) 0.01673(18) Uani 1 1 d .
H2A H 0.7176 0.7612 0.6344 0.020 Uiso 1 1 calc R
C3 C 0.56792(12) 0.80541(10) 0.52327(9) 0.0207(2) Uani 1 1 d .
H3A H 0.5682 0.8918 0.4828 0.025 Uiso 1 1 calc R
C4 C 0.47827(12) 0.75715(11) 0.49317(10) 0.0222(2) Uani 1 1 d .
H4A H 0.4164 0.8104 0.4327 0.027 Uiso 1 1 calc R
C5 C 0.47949(12) 0.63041(11) 0.55203(10) 0.0225(2) Uani 1 1 d .
H5A H 0.4177 0.5972 0.5321 0.027 Uiso 1 1 calc R
C6 C 0.57078(11) 0.55148(10) 0.64027(10) 0.01844(19) Uani 1 1 d .
H6A H 0.5716 0.4646 0.6790 0.022 Uiso 1 1 calc R
C7 C 1.00754(10) 0.43999(9) 0.75820(8) 0.01298(16) Uani 1 1 d .
C8 C 1.04456(10) 0.41715(10) 0.65738(9) 0.01579(17) Uani 1 1 d .
H8A H 0.9790 0.4157 0.6123 0.019 Uiso 1 1 calc R
C9 C 1.17687(11) 0.39645(11) 0.62240(10) 0.0203(2) Uani 1 1 d .
H9A H 1.2012 0.3803 0.5542 0.024 Uiso 1 1 calc R
C10 C 1.27299(11) 0.39944(11) 0.68747(11) 0.0228(2) Uani 1 1 d .
H10A H 1.3630 0.3860 0.6633 0.027 Uiso 1 1 calc R
C11 C 1.23772(11) 0.42207(12) 0.78788(11) 0.0221(2) Uani 1 1 d .
H11A H 1.3036 0.4241 0.8323 0.027 Uiso 1 1 calc R
C12 C 1.10561(10) 0.44185(10) 0.82347(9) 0.01643(18) Uani 1 1 d .
H12A H 1.0820 0.4567 0.8924 0.020 Uiso 1 1 calc R
C13 C 0.74226(10) 0.38191(9) 0.97757(8) 0.01378(16) Uani 1 1 d .
C14 C 0.61248(11) 0.36852(10) 0.99835(10) 0.01855(19) Uani 1 1 d .
H14A H 0.5538 0.4008 0.9349 0.022 Uiso 1 1 calc R
C15 C 0.56799(13) 0.30843(11) 1.11088(11) 0.0249(2) Uani 1 1 d .
H15A H 0.4792 0.3009 1.1239 0.030 Uiso 1 1 calc R
C16 C 0.65370(14) 0.25965(11) 1.20393(10) 0.0268(2) Uani 1 1 d .
H16A H 0.6237 0.2186 1.2808 0.032 Uiso 1 1 calc R
C17 C 0.78358(14) 0.27100(11) 1.18451(10) 0.0242(2) Uani 1 1 d .
H17A H 0.8425 0.2367 1.2481 0.029 Uiso 1 1 calc R
C18 C 0.82777(11) 0.33263(10) 1.07192(9) 0.01840(19) Uani 1 1 d .
H18A H 0.9163 0.3411 1.0594 0.022 Uiso 1 1 calc R
C19 C 0.92012(10) 0.16359(9) 0.66368(8) 0.01430(17) Uani 1 1 d .
C20 C 0.88139(12) 0.26108(10) 0.55508(9) 0.01833(19) Uani 1 1 d .
H20A H 0.8101 0.3314 0.5502 0.022 Uiso 1 1 calc R
C21 C 0.94716(13) 0.25505(12) 0.45455(9) 0.0240(2) Uani 1 1 d .
H21A H 0.9206 0.3211 0.3811 0.029 Uiso 1 1 calc R
C22 C 1.05130(13) 0.15273(13) 0.46172(10) 0.0256(2) Uani 1 1 d .
H22A H 1.0960 0.1488 0.3929 0.031 Uiso 1 1 calc R
C23 C 1.09104(12) 0.05535(12) 0.56934(11) 0.0237(2) Uani 1 1 d .
H23A H 1.1632 -0.0141 0.5738 0.028 Uiso 1 1 calc R
C24 C 1.02475(11) 0.06011(10) 0.67030(9) 0.01801(18) Uani 1 1 d .
H24A H 1.0506 -0.0068 0.7435 0.022 Uiso 1 1 calc R
C25 C 0.68781(10) 0.10895(9) 0.80352(8) 0.01317(16) Uani 1 1 d .
C26 C 0.70408(11) -0.00073(10) 0.78409(10) 0.01826(19) Uani 1 1 d .
H26A H 0.7887 -0.0408 0.7639 0.022 Uiso 1 1 calc R
C27 C 0.59650(12) -0.05113(11) 0.79439(11) 0.0222(2) Uani 1 1 d .
H27A H 0.6073 -0.1248 0.7798 0.027 Uiso 1 1 calc R
C28 C 0.47296(11) 0.00601(11) 0.82599(11) 0.0216(2) Uani 1 1 d .
H28A H 0.3996 -0.0288 0.8330 0.026 Uiso 1 1 calc R
C29 C 0.45659(11) 0.11355(11) 0.84734(11) 0.0216(2) Uani 1 1 d .
H29A H 0.3725 0.1515 0.8703 0.026 Uiso 1 1 calc R
C30 C 0.56355(11) 0.16604(10) 0.83517(10) 0.01808(18) Uani 1 1 d .
H30A H 0.5519 0.2406 0.8484 0.022 Uiso 1 1 calc R
C31 C 1.04716(10) 0.10278(9) 0.91305(8) 0.01485(17) Uani 1 1 d .
H31A H 1.0348 0.1612 0.9526 0.018 Uiso 1 1 calc R
H31B H 1.0850 0.1418 0.8349 0.018 Uiso 1 1 calc R
C32 C 0.85883(10) 0.02226(10) 1.01722(8) 0.01506(17) Uani 1 1 d .
H32A H 0.7731 0.0080 1.0075 0.018 Uiso 1 1 calc R
H32B H 0.8425 0.0790 1.0589 0.018 Uiso 1 1 calc R

loop_
_atom_site_aniso_label
_atom_site_aniso_U_11
_atom_site_aniso_U_22
_atom_site_aniso_U_33
_atom_site_aniso_U_23
_atom_site_aniso_U_13
_atom_site_aniso_U_12
Sn1 0.01125(3) 0.01119(3) 0.01034(3) -0.00323(2) -0.00112(2) -0.00275(2)
Cl1 0.01883(10) 0.01503(10) 0.01902(10) -0.00839(8) -0.00328(8) -0.00351(8)
P1 0.01291(10) 0.01006(10) 0.01036(10) -0.00234(8) -0.00274(8) -0.00253(8)
O1 0.0177(3) 0.0105(3) 0.0166(3) -0.0044(3) -0.0037(3) -0.0030(3)
N1 0.0124(3) 0.0145(4) 0.0103(3) -0.0007(3) -0.0023(3) -0.0039(3)
C1 0.0132(4) 0.0140(4) 0.0121(4) -0.0046(3) -0.0011(3) -0.0021(3)
C2 0.0182(4) 0.0151(4) 0.0153(4) -0.0043(3) -0.0013(3) -0.0038(3)
C3 0.0254(5) 0.0151(4) 0.0157(4) -0.0018(4) -0.0032(4) -0.0014(4)
C4 0.0240(5) 0.0212(5) 0.0166(5) -0.0057(4) -0.0081(4) 0.0026(4)
C5 0.0212(5) 0.0224(5) 0.0242(5) -0.0090(4) -0.0101(4) -0.0021(4)
C6 0.0181(4) 0.0159(4) 0.0207(5) -0.0058(4) -0.0061(4) -0.0031(4)
C7 0.0136(4) 0.0112(4) 0.0124(4) -0.0029(3) -0.0007(3) -0.0031(3)
C8 0.0184(4) 0.0153(4) 0.0141(4) -0.0056(3) 0.0005(3) -0.0053(3)
C9 0.0218(5) 0.0194(5) 0.0179(5) -0.0077(4) 0.0048(4) -0.0040(4)
C10 0.0146(4) 0.0235(5) 0.0259(5) -0.0080(4) 0.0033(4) -0.0021(4)
C11 0.0139(4) 0.0257(5) 0.0261(5) -0.0099(4) -0.0038(4) -0.0026(4)
C12 0.0150(4) 0.0179(4) 0.0161(4) -0.0066(4) -0.0023(3) -0.0030(3)
C13 0.0167(4) 0.0129(4) 0.0119(4) -0.0049(3) 0.0008(3) -0.0043(3)
C14 0.0180(4) 0.0163(4) 0.0204(5) -0.0063(4) 0.0025(4) -0.0054(4)
C15 0.0263(5) 0.0197(5) 0.0272(6) -0.0085(4) 0.0124(4) -0.0101(4)
C16 0.0431(7) 0.0184(5) 0.0171(5) -0.0068(4) 0.0120(5) -0.0101(5)
C17 0.0405(7) 0.0187(5) 0.0130(4) -0.0056(4) -0.0023(4) -0.0069(5)
C18 0.0237(5) 0.0175(5) 0.0143(4) -0.0055(4) -0.0027(4) -0.0058(4)
C19 0.0175(4) 0.0145(4) 0.0116(4) -0.0038(3) -0.0011(3) -0.0068(3)
C20 0.0262(5) 0.0165(4) 0.0129(4) -0.0029(3) -0.0042(4) -0.0091(4)
C21 0.0396(7) 0.0248(5) 0.0119(4) -0.0042(4) -0.0004(4) -0.0196(5)
C22 0.0345(6) 0.0344(6) 0.0186(5) -0.0146(5) 0.0090(4) -0.0225(5)
C23 0.0236(5) 0.0289(6) 0.0239(5) -0.0154(5) 0.0059(4) -0.0097(4)
C24 0.0191(4) 0.0185(5) 0.0167(4) -0.0071(4) 0.0006(3) -0.0050(4)
C25 0.0140(4) 0.0113(4) 0.0128(4) -0.0027(3) -0.0029(3) -0.0028(3)
C26 0.0159(4) 0.0152(4) 0.0253(5) -0.0098(4) 0.0009(4) -0.0039(3)
C27 0.0212(5) 0.0180(5) 0.0320(6) -0.0131(4) 0.0021(4) -0.0078(4)
C28 0.0173(5) 0.0190(5) 0.0301(6) -0.0096(4) 0.0003(4) -0.0074(4)
C29 0.0158(4) 0.0181(5) 0.0305(6) -0.0098(4) 0.0023(4) -0.0041(4)
C30 0.0168(4) 0.0144(4) 0.0233(5) -0.0082(4) -0.0002(4) -0.0032(3)
C31 0.0146(4) 0.0149(4) 0.0126(4) -0.0012(3) -0.0026(3) -0.0055(3)
C32 0.0132(4) 0.0172(4) 0.0108(4) -0.0016(3) -0.0010(3) -0.0034(3)

loop_
_atom_type_symbol
_atom_type_description
_atom_type_scat_dispersion_real
_atom_type_scat_dispersion_imag
_atom_type_scat_source
C C 0.0033 0.0016 'International Tables Vol C Tables 4.2.6.8 and 6.1.1.4'
H H 0.0000 0.0000 'International Tables Vol C Tables 4.2.6.8 and 6.1.1.4'
N N 0.0061 0.0033 'International Tables Vol C Tables 4.2.6.8 and 6.1.1.4'
O O 0.0106 0.0060 'International Tables Vol C Tables 4.2.6.8 and 6.1.1.4'
P P 0.1023 0.0942 'International Tables Vol C Tables 4.2.6.8 and 6.1.1.4'
Cl Cl 0.1484 0.1585 'International Tables Vol C Tables 4.2.6.8 and 6.1.1.4'
Sn Sn -0.6537 1.4246 'International Tables Vol C Tables 4.2.6.8 and 6.1.1.4'

loop_
_geom_angle_atom_site_label_1
_geom_angle_atom_site_label_2
_geom_angle_atom_site_label_3
_geom_angle
_geom_angle_site_symmetry_1
_geom_angle_site_symmetry_3
C13 Sn1 C7 120.06(4) . .
C13 Sn1 C1 120.04(4) . .
C7 Sn1 C1 118.75(4) . .
C13 Sn1 O1 84.65(3) . .
C7 Sn1 O1 89.19(3) . .
C1 Sn1 O1 85.47(3) . .
C13 Sn1 Cl1 93.26(3) . .
C7 Sn1 Cl1 92.04(3) . .
C1 Sn1 Cl1 95.41(3) . .
O1 Sn1 Cl1 177.897(19) . .
O1 P1 N1 118.15(4) . .
O1 P1 C19 109.77(5) . .
N1 P1 C19 105.92(5) . .
O1 P1 C25 110.33(4) . .
N1 P1 C25 104.48(4) . .
C19 P1 C25 107.62(5) . .
P1 O1 Sn1 147.74(5) . .
C31 N1 C32 111.51(8) . .
C31 N1 P1 119.39(6) . .
C32 N1 P1 121.05(7) . .
C6 C1 C2 118.32(9) . .
C6 C1 Sn1 122.53(7) . .
C2 C1 Sn1 119.15(7) . .
C3 C2 C1 120.87(10) . .
C3 C2 H2A 119.6 . .
C1 C2 H2A 119.6 . .
C4 C3 C2 120.09(10) . .
C4 C3 H3A 120.0 . .
C2 C3 H3A 120.0 . .
C3 C4 C5 119.56(10) . .
C3 C4 H4A 120.2 . .
C5 C4 H4A 120.2 . .
C4 C5 C6 120.46(11) . .
C4 C5 H5A 119.8 . .
C6 C5 H5A 119.8 . .
C5 C6 C1 120.68(10) . .
C5 C6 H6A 119.7 . .
C1 C6 H6A 119.7 . .
C8 C7 C12 118.86(9) . .
C8 C7 Sn1 120.64(7) . .
C12 C7 Sn1 120.40(7) . .
C9 C8 C7 120.62(10) . .
C9 C8 H8A 119.7 . .
C7 C8 H8A 119.7 . .
C10 C9 C8 119.93(10) . .
C10 C9 H9A 120.0 . .
C8 C9 H9A 120.0 . .
C9 C10 C11 120.12(10) . .
C9 C10 H10A 119.9 . .
C11 C10 H10A 119.9 . .
C10 C11 C12 120.03(10) . .
C10 C11 H11A 120.0 . .
C12 C11 H11A 120.0 . .
C11 C12 C7 120.44(10) . .
C11 C12 H12A 119.8 . .
C7 C12 H12A 119.8 . .
C14 C13 C18 118.79(9) . .
C14 C13 Sn1 120.14(7) . .
C18 C13 Sn1 121.02(8) . .
C15 C14 C13 120.92(11) . .
C15 C14 H14A 119.5 . .
C13 C14 H14A 119.5 . .
C16 C15 C14 119.85(11) . .
C16 C15 H15A 120.1 . .
C14 C15 H15A 120.1 . .
C15 C16 C17 119.90(10) . .
C15 C16 H16A 120.1 . .
C17 C16 H16A 120.1 . .
C16 C17 C18 120.29(11) . .
C16 C17 H17A 119.9 . .
C18 C17 H17A 119.9 . .
C17 C18 C13 120.24(11) . .
C17 C18 H18A 119.9 . .
C13 C18 H18A 119.9 . .
C24 C19 C20 119.65(10) . .
C24 C19 P1 123.51(8) . .
C20 C19 P1 116.79(8) . .
C21 C20 C19 120.15(11) . .
C21 C20 H20A 119.9 . .
C19 C20 H20A 119.9 . .
C22 C21 C20 119.94(11) . .
C22 C21 H21A 120.0 . .
C20 C21 H21A 120.0 . .
C21 C22 C23 120.43(11) . .
C21 C22 H22A 119.8 . .
C23 C22 H22A 119.8 . .
C24 C23 C22 119.95(11) . .
C24 C23 H23A 120.0 . .
C22 C23 H23A 120.0 . .
C23 C24 C19 119.87(10) . .
C23 C24 H24A 120.1 . .
C19 C24 H24A 120.1 . .
C30 C25 C26 119.64(9) . .
C30 C25 P1 119.82(8) . .
C26 C25 P1 120.54(8) . .
C27 C26 C25 119.97(10) . .
C27 C26 H26A 120.0 . .
C25 C26 H26A 120.0 . .
C26 C27 C28 120.17(10) . .
C26 C27 H27A 119.9 . .
C28 C27 H27A 119.9 . .
C29 C28 C27 120.16(10) . .
C29 C28 H28A 119.9 . .
C27 C28 H28A 119.9 . .
C28 C29 C30 120.03(10) . .
C28 C29 H29A 120.0 . .
C30 C29 H29A 120.0 . .
C29 C30 C25 120.00(10) . .
C29 C30 H30A 120.0 . .
C25 C30 H30A 120.0 . .
N1 C31 C32 109.36(8) . 2_757
N1 C31 H31A 109.8 . .
C32 C31 H31A 109.8 2_757 .
N1 C31 H31B 109.8 . .
C32 C31 H31B 109.8 2_757 .
H31A C31 H31B 108.3 . .
N1 C32 C31 109.01(8) . 2_757
N1 C32 H32A 109.9 . .
C31 C32 H32A 109.9 2_757 .
N1 C32 H32B 109.9 . .
C31 C32 H32B 109.9 2_757 .
H32A C32 H32B 108.3 . .

loop_
_geom_bond_atom_site_label_1
_geom_bond_atom_site_label_2
_geom_bond_distance
_geom_bond_site_symmetry_2
Sn1 C13 2.1243(10) .
Sn1 C7 2.1295(10) .
Sn1 C1 2.1436(10) .
Sn1 O1 2.3531(7) .
Sn1 Cl1 2.5064(3) .
P1 O1 1.5022(8) .
P1 N1 1.6530(8) .
P1 C19 1.7956(10) .
P1 C25 1.7973(10) .
N1 C31 1.4758(13) .
N1 C32 1.4770(13) .
C1 C6 1.3968(14) .
C1 C2 1.3999(14) .
C2 C3 1.3983(15) .
C2 H2A 0.9500 .
C3 C4 1.3871(17) .
C3 H3A 0.9500 .
C4 C5 1.3886(17) .
C4 H4A 0.9500 .
C5 C6 1.3952(15) .
C5 H5A 0.9500 .
C6 H6A 0.9500 .
C7 C8 1.3990(14) .
C7 C12 1.4012(14) .
C8 C9 1.3956(15) .
C8 H8A 0.9500 .
C9 C10 1.3893(17) .
C9 H9A 0.9500 .
C10 C11 1.3907(17) .
C10 H10A 0.9500 .
C11 C12 1.3954(15) .
C11 H11A 0.9500 .
C12 H12A 0.9500 .
C13 C14 1.3972(14) .
C13 C18 1.3986(14) .
C14 C15 1.3932(15) .
C14 H14A 0.9500 .
C15 C16 1.388(2) .
C15 H15A 0.9500 .
C16 C17 1.3907(19) .
C16 H16A 0.9500 .
C17 C18 1.3962(15) .
C17 H17A 0.9500 .
C18 H18A 0.9500 .
C19 C24 1.3979(15) .
C19 C20 1.4024(14) .
C20 C21 1.3911(16) .
C20 H20A 0.9500 .
C21 C22 1.385(2) .
C21 H21A 0.9500 .
C22 C23 1.3957(18) .
C22 H22A 0.9500 .
C23 C24 1.3935(15) .
C23 H23A 0.9500 .
C24 H24A 0.9500 .
C25 C30 1.3969(14) .
C25 C26 1.3979(14) .
C26 C27 1.3890(15) .
C26 H26A 0.9500 .
C27 C28 1.3912(16) .
C27 H27A 0.9500 .
C28 C29 1.3860(16) .
C28 H28A 0.9500 .
C29 C30 1.3945(15) .
C29 H29A 0.9500 .
C30 H30A 0.9500 .
C31 C32 1.5220(14) 2_757
C31 H31A 0.9900 .
C31 H31B 0.9900 .
C32 C31 1.5220(14) 2_757
C32 H32A 0.9900 .
C32 H32B 0.9900 .

loop_
_geom_torsion_atom_site_label_1
_geom_torsion_atom_site_label_2
_geom_torsion_atom_site_label_3
_geom_torsion_atom_site_label_4
_geom_torsion
_geom_torsion_site_symmetry_4
N1 P1 O1 Sn1 21.66(11) .
C19 P1 O1 Sn1 -99.87(9) .
C25 P1 O1 Sn1 141.69(8) .
C13 Sn1 O1 P1 -70.60(9) .
C7 Sn1 O1 P1 49.70(9) .
C1 Sn1 O1 P1 168.62(9) .
O1 P1 N1 C31 -61.65(9) .
C19 P1 N1 C31 61.82(9) .
C25 P1 N1 C31 175.32(8) .
O1 P1 N1 C32 84.48(9) .
C19 P1 N1 C32 -152.05(8) .
C25 P1 N1 C32 -38.54(9) .
C13 Sn1 C1 C6 -58.61(10) .
C7 Sn1 C1 C6 109.13(9) .
O1 Sn1 C1 C6 22.54(9) .
Cl1 Sn1 C1 C6 -155.55(8) .
C13 Sn1 C1 C2 122.23(8) .
C7 Sn1 C1 C2 -70.04(9) .
O1 Sn1 C1 C2 -156.63(8) .
Cl1 Sn1 C1 C2 25.29(8) .
C6 C1 C2 C3 -0.85(16) .
Sn1 C1 C2 C3 178.35(8) .
C1 C2 C3 C4 1.39(17) .
C2 C3 C4 C5 -0.69(18) .
C3 C4 C5 C6 -0.53(18) .
C4 C5 C6 C1 1.08(18) .
C2 C1 C6 C5 -0.38(16) .
Sn1 C1 C6 C5 -179.55(9) .
C13 Sn1 C7 C8 129.64(8) .
C1 Sn1 C7 C8 -38.09(9) .
O1 Sn1 C7 C8 46.30(8) .
Cl1 Sn1 C7 C8 -135.40(8) .
C13 Sn1 C7 C12 -54.13(9) .
C1 Sn1 C7 C12 138.14(8) .
O1 Sn1 C7 C12 -137.47(8) .
Cl1 Sn1 C7 C12 40.83(8) .
C12 C7 C8 C9 0.05(15) .
Sn1 C7 C8 C9 176.34(8) .
C7 C8 C9 C10 -0.52(16) .
C8 C9 C10 C11 0.50(18) .
C9 C10 C11 C12 -0.02(18) .
C10 C11 C12 C7 -0.45(17) .
C8 C7 C12 C11 0.43(15) .
Sn1 C7 C12 C11 -175.87(8) .
C7 Sn1 C13 C14 -153.45(8) .
C1 Sn1 C13 C14 14.13(10) .
O1 Sn1 C13 C14 -67.49(8) .
Cl1 Sn1 C13 C14 112.30(8) .
C7 Sn1 C13 C18 29.21(10) .
C1 Sn1 C13 C18 -163.22(8) .
O1 Sn1 C13 C18 115.16(8) .
Cl1 Sn1 C13 C18 -65.05(8) .
C18 C13 C14 C15 0.64(16) .
Sn1 C13 C14 C15 -176.76(8) .
C13 C14 C15 C16 -0.76(17) .
C14 C15 C16 C17 0.03(18) .
C15 C16 C17 C18 0.80(18) .
C16 C17 C18 C13 -0.91(17) .
C14 C13 C18 C17 0.19(16) .
Sn1 C13 C18 C17 177.57(8) .
O1 P1 C19 C24 149.62(9) .
N1 P1 C19 C24 21.03(10) .
C25 P1 C19 C24 -90.27(9) .
O1 P1 C19 C20 -33.01(9) .
N1 P1 C19 C20 -161.60(8) .
C25 P1 C19 C20 87.09(9) .
C24 C19 C20 C21 -0.28(15) .
P1 C19 C20 C21 -177.75(8) .
C19 C20 C21 C22 -0.15(16) .
C20 C21 C22 C23 -0.07(18) .
C21 C22 C23 C24 0.72(18) .
C22 C23 C24 C19 -1.15(17) .
C20 C19 C24 C23 0.93(16) .
P1 C19 C24 C23 178.23(9) .
O1 P1 C25 C30 -20.73(10) .
N1 P1 C25 C30 107.23(9) .
C19 P1 C25 C30 -140.48(8) .
O1 P1 C25 C26 159.05(8) .
N1 P1 C25 C26 -72.98(9) .
C19 P1 C25 C26 39.31(10) .
C30 C25 C26 C27 1.08(16) .
P1 C25 C26 C27 -178.71(9) .
C25 C26 C27 C28 -1.12(18) .
C26 C27 C28 C29 0.01(19) .
C27 C28 C29 C30 1.13(19) .
C28 C29 C30 C25 -1.16(18) .
C26 C25 C30 C29 0.06(16) .
P1 C25 C30 C29 179.85(9) .
C32 N1 C31 C32 59.36(12) 2_757
P1 N1 C31 C32 -151.51(7) 2_757
C31 N1 C32 C31 -59.16(12) 2_757
P1 N1 C32 C31 152.30(7) 2_757
